data_7214626
loop_
_publ_author_name
'Duan, Chunmei'
'Luo, Daibing'
'Zeng, Hongmei'
'Kang, Maoping'
'Lin, Zhien'

_publ_section_title
;
 Solvent-free synthesis of new open-framework oxalate structures
;
_journal_issue 18
_journal_name_full CrystEngComm
_journal_page_first 5734
_journal_paper_doi 10.1039/c2ce25856k
_journal_volume 14
_journal_year 2012
_chemical_formula_sum 'C18 H36 Co2 N2 O14'
_chemical_formula_weight 622.35
_chemical_name_systematic
;
?
;
_space_group_IT_number 64
_symmetry_cell_setting orthorhombic
_symmetry_space_group_name_Hall '-C 2ac 2'
_symmetry_space_group_name_H-M 'C m c a'
_atom_sites_solution_hydrogens none
_atom_sites_solution_primary direct
_atom_sites_solution_secondary difmap
_audit_creation_method SHELXL-97
_cell_angle_alpha 90.00
_cell_angle_beta 90.00
_cell_angle_gamma 90.00
_cell_formula_units_Z 4
_cell_length_a 15.5337(4)
_cell_length_b 9.8251(3)
_cell_length_c 16.7644(5)
_cell_measurement_reflns_used 2172
_cell_measurement_temperature 293(2)
_cell_measurement_theta_max 28.8982
_cell_measurement_theta_min 2.8846
_cell_volume 2558.59(13)
_computing_structure_refinement 'SHELXL-97 (Sheldrick, 1997)'
_computing_structure_solution 'SHELXS-97 (Sheldrick, 1990)'
_diffrn_ambient_temperature 293(2)
_diffrn_measured_fraction_theta_full 0.997
_diffrn_measured_fraction_theta_max 0.997
_diffrn_measurement_device_type 'Xcalibur, Eos'
_diffrn_measurement_method '\w scans'
_diffrn_radiation_monochromator graphite
_diffrn_radiation_source 'fine-focus sealed tube'
_diffrn_radiation_type MoK\a
_diffrn_radiation_wavelength 0.71073
_diffrn_reflns_av_R_equivalents 0.0276
_diffrn_reflns_av_sigmaI/netI 0.0246
_diffrn_reflns_limit_h_max 16
_diffrn_reflns_limit_h_min -18
_diffrn_reflns_limit_k_max 9
_diffrn_reflns_limit_k_min -11
_diffrn_reflns_limit_l_max 19
_diffrn_reflns_limit_l_min -16
_diffrn_reflns_number 4788
_diffrn_reflns_theta_full 25.00
_diffrn_reflns_theta_max 25.00
_diffrn_reflns_theta_min 3.45
_exptl_absorpt_coefficient_mu 1.367
_exptl_absorpt_correction_T_max 1.00000
_exptl_absorpt_correction_T_min 0.90580
_exptl_absorpt_correction_type multi-scan
_exptl_absorpt_process_details
;
CrysAlisPro, Agilent Technologies,
Version 1.171.35.19 (release 27-10-2011 CrysAlis171 .NET)
(compiled Oct 27 2011,15:02:11)
Empirical absorption correction using spherical harmonics,
implemented in SCALE3 ABSPACK scaling algorithm.
;
_exptl_crystal_colour red
_exptl_crystal_density_diffrn 1.616
_exptl_crystal_density_method 'not measured'
_exptl_crystal_description prism
_exptl_crystal_F_000 1296
_exptl_crystal_size_max 0.18
_exptl_crystal_size_mid 0.16
_exptl_crystal_size_min 0.12
_refine_diff_density_max 0.579
_refine_diff_density_min -0.278
_refine_diff_density_rms 0.088
_refine_ls_extinction_method none
_refine_ls_goodness_of_fit_ref 1.123
_refine_ls_hydrogen_treatment none
_refine_ls_matrix_type full
_refine_ls_number_parameters 108
_refine_ls_number_reflns 1169
_refine_ls_number_restraints 0
_refine_ls_restrained_S_all 1.123
_refine_ls_R_factor_all 0.0487
_refine_ls_R_factor_gt 0.0417
_refine_ls_shift/su_max 0.001
_refine_ls_shift/su_mean 0.000
_refine_ls_structure_factor_coef Fsqd
_refine_ls_weighting_details 'calc w=1/[\s^2^(Fo^2^)+(0.0822P)^2^+4.0204P] where P=(Fo^2^+2Fc^2^)/3'
_refine_ls_weighting_scheme calc
_refine_ls_wR_factor_gt 0.1309
_refine_ls_wR_factor_ref 0.1368
_reflns_number_gt 996
_reflns_number_total 1169
_reflns_threshold_expression >2sigma(I)
_cod_data_source_file c2ce25856k.txt
_cod_data_source_block 2
_cod_original_sg_symbol_H-M Cmca
_cod_database_code 7214626

loop_
_symmetry_equiv_pos_as_xyz
'x, y, z'
'-x, -y+1/2, z+1/2'
'-x, y+1/2, -z+1/2'
'x, -y, -z'
'x+1/2, y+1/2, z'
'-x+1/2, -y+1, z+1/2'
'-x+1/2, y+1, -z+1/2'
'x+1/2, -y+1/2, -z'
'-x, -y, -z'
'x, y-1/2, -z-1/2'
'x, -y-1/2, z-1/2'
'-x, y, z'
'-x+1/2, -y+1/2, -z'
'x+1/2, y, -z-1/2'
'x+1/2, -y, z-1/2'
'-x+1/2, y+1/2, z'

loop_
_atom_site_label
_atom_site_type_symbol
_atom_site_fract_x
_atom_site_fract_y
_atom_site_fract_z
_atom_site_U_iso_or_equiv
_atom_site_adp_type
_atom_site_occupancy
_atom_site_symmetry_multiplicity
_atom_site_calc_flag
_atom_site_refinement_flags
Co1 Co 0.32548(4) 0.0000 0.5000 0.0278(3) Uani 1 2 d S
O1 O 0.42871(14) 0.0712(2) 0.56907(12) 0.0331(6) Uani 1 1 d .
O2 O 0.32958(13) 0.1852(2) 0.43690(14) 0.0345(6) Uani 1 1 d .
O3 O 0.26897(14) 0.3909(2) 0.43926(13) 0.0337(6) Uani 1 1 d .
C1 C 0.5000 0.0404(4) 0.5399(2) 0.0229(9) Uani 1 2 d S
C2 C 0.27839(19) 0.2732(3) 0.46417(18) 0.0262(7) Uani 1 1 d .
N1 N 0.0221(3) 0.2163(5) 0.3017(3) 0.0267(14) Uani 0.50 1 d P
C3 C 0.1391(5) 0.0484(8) 0.2706(5) 0.051(2) Uani 0.50 1 d P
C4 C 0.1241(2) 0.1722(4) 0.3088(2) 0.0472(9) Uani 1 1 d .
C5 C 0.1677(4) 0.3007(8) 0.2746(5) 0.0431(18) Uani 0.50 1 d P
C6 C -0.0412(4) 0.1100(7) 0.3284(4) 0.0359(15) Uani 0.50 1 d P
C7 C -0.0314(5) 0.0801(7) 0.4177(4) 0.0445(18) Uani 0.50 1 d P
OW1 O 0.5000 0.2508(4) 0.3638(2) 0.0478(9) Uani 1 2 d S

loop_
_atom_site_aniso_label
_atom_site_aniso_U_11
_atom_site_aniso_U_22
_atom_site_aniso_U_33
_atom_site_aniso_U_23
_atom_site_aniso_U_13
_atom_site_aniso_U_12
Co1 0.0203(4) 0.0246(4) 0.0385(5) -0.0030(2) 0.000 0.000
O1 0.0255(11) 0.0352(12) 0.0387(13) -0.0127(10) 0.0047(9) -0.0002(10)
O2 0.0303(13) 0.0317(12) 0.0415(14) 0.0011(10) 0.0112(9) 0.0064(9)
O3 0.0303(12) 0.0268(11) 0.0440(13) 0.0059(9) 0.0090(10) 0.0019(10)
C1 0.026(2) 0.0164(19) 0.026(2) -0.0030(17) 0.000 0.000
C2 0.0190(14) 0.0300(16) 0.0297(17) -0.0024(12) -0.0004(12) -0.0007(13)
N1 0.019(4) 0.028(2) 0.034(3) 0.0019(19) 0.0008(17) -0.0006(19)
C3 0.045(5) 0.046(4) 0.062(5) 0.002(4) 0.010(4) 0.020(4)
C4 0.0330(19) 0.059(2) 0.049(2) 0.0032(17) -0.0050(16) -0.0082(18)
C5 0.030(4) 0.053(4) 0.046(4) -0.008(4) -0.004(3) -0.012(3)
C6 0.032(3) 0.033(4) 0.042(4) -0.001(3) 0.001(3) -0.007(3)
C7 0.052(4) 0.048(4) 0.033(3) 0.013(3) 0.004(3) -0.005(3)
OW1 0.055(2) 0.052(2) 0.036(2) 0.0024(16) 0.000 0.000

loop_
_atom_type_symbol
_atom_type_description
_atom_type_scat_dispersion_real
_atom_type_scat_dispersion_imag
_atom_type_scat_source
C C 0.0033 0.0016 'International Tables Vol C Tables 4.2.6.8 and 6.1.1.4'
H H 0.0000 0.0000 'International Tables Vol C Tables 4.2.6.8 and 6.1.1.4'
N N 0.0061 0.0033 'International Tables Vol C Tables 4.2.6.8 and 6.1.1.4'
O O 0.0106 0.0060 'International Tables Vol C Tables 4.2.6.8 and 6.1.1.4'
Co Co 0.3494 0.9721 'International Tables Vol C Tables 4.2.6.8 and 6.1.1.4'

loop_
_geom_angle_atom_site_label_1
_geom_angle_atom_site_label_2
_geom_angle_atom_site_label_3
_geom_angle
_geom_angle_site_symmetry_1
_geom_angle_site_symmetry_3
O3 Co1 O3 90.42(13) 16_545 13_556
O3 Co1 O1 168.48(8) 16_545 .
O3 Co1 O1 95.57(9) 13_556 .
O3 Co1 O1 95.57(9) 16_545 4_556
O3 Co1 O1 168.48(8) 13_556 4_556
O1 Co1 O1 80.31(11) . 4_556
O3 Co1 O2 102.72(8) 16_545 .
O3 Co1 O2 79.77(8) 13_556 .
O1 Co1 O2 88.05(9) . .
O1 Co1 O2 89.30(8) 4_556 .
O3 Co1 O2 79.77(8) 16_545 4_556
O3 Co1 O2 102.72(8) 13_556 4_556
O1 Co1 O2 89.30(8) . 4_556
O1 Co1 O2 88.05(9) 4_556 4_556
O2 Co1 O2 176.54(12) . 4_556
C1 O1 Co1 112.4(2) . .
C2 O2 Co1 113.05(19) . .
C2 O3 Co1 113.50(19) . 13_556
O1 C1 O1 125.1(4) 12_655 .
O1 C1 C1 117.46(18) 12_655 9_656
O1 C1 C1 117.46(18) . 9_656
O3 C2 O2 126.4(3) . .
O3 C2 C2 117.8(3) . 13_556
O2 C2 C2 115.8(3) . 13_556
N1 N1 C6 104.7(4) 12 12
N1 N1 C6 49.2(3) 12 .
C6 N1 C6 55.5(6) 12 .
N1 N1 C4 164.2(2) 12 .
C6 N1 C4 59.7(4) 12 .
C6 N1 C4 115.1(4) . .
C4 C3 C6 49.8(3) . 12
C3 C4 C6 83.4(5) . 12
C3 C4 C5 118.0(5) . .
C6 C4 C5 144.3(5) 12 .
C3 C4 N1 110.9(4) . .
C6 C4 N1 43.9(3) 12 .
C5 C4 N1 100.4(4) . .
N1 C6 C6 75.3(4) 12 12
N1 C6 C4 76.4(5) 12 12
C6 C6 C4 151.7(3) 12 12
N1 C6 N1 26.2(3) 12 .
C6 C6 N1 49.2(3) 12 .
C4 C6 N1 102.6(5) 12 .
N1 C6 C7 121.1(6) 12 .
C6 C6 C7 84.3(4) 12 .
C4 C6 C7 112.8(5) 12 .
N1 C6 C7 111.0(5) . .
N1 C6 C7 106.7(5) 12 12
C6 C6 C7 53.5(3) 12 12
C4 C6 C7 139.9(5) 12 12
N1 C6 C7 87.4(4) . 12
C7 C6 C7 30.7(5) . 12
N1 C6 C3 106.9(5) 12 12
C6 C6 C3 143.1(3) 12 12
C4 C6 C3 46.7(4) 12 12
N1 C6 C3 126.3(5) . 12
C7 C6 C3 121.1(5) . 12
C7 C6 C3 145.9(5) 12 12
C7 C7 C6 95.7(4) 12 .
C7 C7 C6 53.5(3) 12 12
C6 C7 C6 42.2(5) . 12

loop_
_geom_bond_atom_site_label_1
_geom_bond_atom_site_label_2
_geom_bond_distance
_geom_bond_site_symmetry_2
Co1 O3 2.083(2) 16_545
Co1 O3 2.083(2) 13_556
Co1 O1 2.098(2) .
Co1 O1 2.098(2) 4_556
Co1 O2 2.106(2) .
Co1 O2 2.106(2) 4_556
O1 C1 1.248(3) .
O2 C2 1.261(4) .
O3 C2 1.238(4) .
O3 Co1 2.083(2) 13_556
C1 O1 1.248(3) 12_655
C1 C1 1.555(8) 9_656
C2 C2 1.559(6) 13_556
N1 N1 0.685(8) 12
N1 C6 1.176(8) 12
N1 C6 1.503(8) .
N1 C4 1.648(5) .
C3 C4 1.395(9) .
C3 C6 1.902(10) 12
C4 C6 1.463(8) 12
C4 C5 1.544(9) .
C6 N1 1.176(8) 12
C6 C6 1.281(14) 12
C6 C4 1.463(8) 12
C6 C7 1.534(9) .
C6 C7 1.897(10) 12
C6 C3 1.902(10) 12
C7 C7 0.974(15) 12
C7 C6 1.897(10) 12
